data_1508400
loop_
_publ_author_name
'Elasaad, Kossay'
'Alkhatib, Racha'
'Hennebelle, Thierry'
'Norberg, Bernadette'
'Wouters, Johan'

_publ_section_title
;
 Determination of the Absolute Configuration of Aegelinol by
 Crystallization of Its Inclusion Complex with beta-Cyclodextrin
;
_journal_issue 4
_journal_name_full Crystals
_journal_page_first 1441
_journal_page_last 1454
_journal_paper_doi 10.3390/cryst2041441
_journal_volume 2
_journal_year 2012
_chemical_absolute_configuration unk
_chemical_formula_moiety 'C14 H14 O4'
_chemical_formula_sum 'C14 H14 O4'
_chemical_formula_weight 246.25
_chemical_name_common
;
Aegelinol
;
_chemical_name_systematic
;
 pyranocoumarin
;
_space_group_IT_number 19
_symmetry_cell_setting orthorhombic
_symmetry_space_group_name_Hall 'P 2ac 2ab'
_symmetry_space_group_name_H-M 'P 21 21 21'
_atom_sites_solution_hydrogens geom
_atom_sites_solution_primary direct
_atom_sites_solution_secondary difmap
_audit_creation_method SHELXL-97
_cell_angle_alpha 90.00
_cell_angle_beta 90.00
_cell_angle_gamma 90.00
_cell_formula_units_Z 12
_cell_length_a 6.8921(3)
_cell_length_b 11.4302(9)
_cell_length_c 44.964(3)
_cell_measurement_reflns_used 2837
_cell_measurement_temperature 150.05(10)
_cell_measurement_theta_max 28.0954
_cell_measurement_theta_min 3.2468
_cell_volume 3542.2(4)
_computing_cell_refinement
;
'Sat Apr 21 20:58:11 2012'
;
_computing_data_collection
;
'Sat Apr 21 20:58:11 2012'
;
_computing_data_reduction
;
'Sat Apr 21 20:58:11 2012'
;
_computing_molecular_graphics 'Ortep-3 for Windows (Farrugia, 1997)'
_computing_publication_material 'WinGX publication routines (Farrugia, 1999)'
_computing_structure_refinement 'SHELXL-97 (Sheldrick, 1997)'
_computing_structure_solution 'SHELXS-86 (Sheldrick, 1986)'
_diffrn_ambient_temperature 150.05(10)
_diffrn_detector_area_resol_mean 10.3712
_diffrn_measured_fraction_theta_full 0.990
_diffrn_measured_fraction_theta_max 0.990
_diffrn_measurement_device_type 'Xcalibur, Ruby, Gemini ultra'
_diffrn_measurement_method '\w scans'
_diffrn_radiation_monochromator graphite
_diffrn_radiation_source 'fine-focus sealed tube'
_diffrn_radiation_type MoK\a
_diffrn_radiation_wavelength 0.71073
_diffrn_reflns_av_R_equivalents 0.0296
_diffrn_reflns_av_sigmaI/netI 0.0830
_diffrn_reflns_limit_h_max 6
_diffrn_reflns_limit_h_min -8
_diffrn_reflns_limit_k_max 15
_diffrn_reflns_limit_k_min -11
_diffrn_reflns_limit_l_max 59
_diffrn_reflns_limit_l_min -48
_diffrn_reflns_number 11272
_diffrn_reflns_theta_full 25.00
_diffrn_reflns_theta_max 28.0954
_diffrn_reflns_theta_min 3.2468
_exptl_absorpt_coefficient_mu 0.102
_exptl_absorpt_correction_T_max 1.00000
_exptl_absorpt_correction_T_min 0.93651
_exptl_absorpt_correction_type multi-scan
_exptl_absorpt_process_details
;
'Sat Apr 21 20:58:11 2012'
;
_exptl_crystal_colour colorless
_exptl_crystal_density_diffrn 1.385
_exptl_crystal_density_meas ?
_exptl_crystal_density_method 'not measured'
_exptl_crystal_description 'rod like'
_exptl_crystal_F_000 1560
_exptl_crystal_size_max 0.4
_exptl_crystal_size_mid 0.2
_exptl_crystal_size_min 0.2
_refine_diff_density_max 0.218
_refine_diff_density_min -0.229
_refine_diff_density_rms 0.041
_refine_ls_abs_structure_details 'Flack H D (1983), Acta Cryst. A39, 876-881'
_refine_ls_abs_structure_Flack 0.4(9)
_refine_ls_extinction_coef 0.0010(3)
_refine_ls_extinction_expression Fc^*^=kFc[1+0.001xFc^2^\l^3^/sin(2\q)]^-1/4^
_refine_ls_extinction_method SHELXL
_refine_ls_goodness_of_fit_ref 1.097
_refine_ls_hydrogen_treatment
;
all Hydrogen atoms have been refined in
 the riding mode on their carrier atom
;
_refine_ls_matrix_type full
_refine_ls_number_parameters 491
_refine_ls_number_reflns 5883
_refine_ls_number_restraints 0
_refine_ls_restrained_S_all 1.097
_refine_ls_R_factor_all 0.0522
_refine_ls_R_factor_gt 0.0444
_refine_ls_shift/su_max 0.001
_refine_ls_shift/su_mean 0.000
_refine_ls_structure_factor_coef Fsqd
_refine_ls_weighting_details 'calc w=1/[\s^2^(Fo^2^)+(0.0355P)^2^+0.7867P] where P=(Fo^2^+2Fc^2^)/3'
_refine_ls_weighting_scheme calc
_refine_ls_wR_factor_gt 0.0956
_refine_ls_wR_factor_ref 0.1005
_reflns_number_gt 5198
_reflns_number_total 5883
_reflns_threshold_expression >2sigma(I)
_cod_data_source_file C14H14O4_P21P21P21_crystals-02-01441-s003_DC145.cif
_cod_data_source_block shelxl_chateigner_1508400
_cod_depositor_comments
;
The following automatic conversions were performed:

'_exptl_crystal_density_meas' value 'not measured' was changed to '?'
- the value is perceived as not measured.

Automatic conversion script
Id: cif_fix_values 3008 2015-01-20 13:52:24Z robertas 
;
_cod_database_code 1508400

loop_
_symmetry_equiv_pos_as_xyz
'x, y, z'
'-x+1/2, -y, z+1/2'
'-x, y+1/2, -z+1/2'
'x+1/2, -y+1/2, -z'

loop_
_atom_site_label
_atom_site_type_symbol
_atom_site_fract_x
_atom_site_fract_y
_atom_site_fract_z
_atom_site_U_iso_or_equiv
_atom_site_adp_type
_atom_site_occupancy
_atom_site_symmetry_multiplicity
_atom_site_calc_flag
_atom_site_refinement_flags
C1A C 0.6382(3) 0.6445(2) 0.95951(6) 0.0255(6) Uani 1 1 d .
C2A C 0.6382(3) 0.5781(2) 0.98665(6) 0.0273(6) Uani 1 1 d .
H37 H 0.6405 0.4968 0.9857 0.033 Uiso 1 1 calc R
C3A C 0.6347(3) 0.6306(2) 1.01336(6) 0.0260(6) Uani 1 1 d .
H36 H 0.6343 0.5856 1.0306 0.031 Uiso 1 1 calc R
C4A C 0.6318(3) 0.7556(2) 1.01538(5) 0.0219(5) Uani 1 1 d .
C5A C 0.6319(3) 0.8176(2) 1.04218(5) 0.0222(5) Uani 1 1 d .
H34 H 0.6342 0.7762 1.0600 0.027 Uiso 1 1 calc R
C6A C 0.6286(3) 0.9389(2) 1.04308(5) 0.0232(5) Uani 1 1 d .
C7A C 0.6222(4) 1.0054(2) 1.07188(5) 0.0279(6) Uani 1 1 d .
H32A H 0.7522 1.0118 1.0800 0.033 Uiso 1 1 calc R
H32B H 0.5427 0.9635 1.0861 0.033 Uiso 1 1 calc R
C8A C 0.5390(3) 1.1268(2) 1.06694(5) 0.0266(6) Uani 1 1 d .
H31 H 0.5581 1.1732 1.0850 0.032 Uiso 1 1 calc R
C9A C 0.6423(4) 1.1870(2) 1.04123(6) 0.0285(6) Uani 1 1 d .
C10A C 0.6264(3) 0.9994(2) 1.01587(5) 0.0214(5) Uani 1 1 d .
C11A C 0.6252(3) 0.9401(2) 0.98900(5) 0.0224(5) Uani 1 1 d .
H310 H 0.6220 0.9811 0.9711 0.027 Uiso 1 1 calc R
C12A C 0.6288(3) 0.8200(2) 0.98908(5) 0.0204(5) Uani 1 1 d .
C13A C 0.8590(4) 1.1997(3) 1.04732(6) 0.0386(7) Uani 1 1 d .
H31D H 0.9206 1.2360 1.0305 0.058 Uiso 1 1 calc R
H31E H 0.9148 1.1238 1.0506 0.058 Uiso 1 1 calc R
H31F H 0.8780 1.2472 1.0647 0.058 Uiso 1 1 calc R
C14A C 0.5542(5) 1.3049(2) 1.03404(6) 0.0424(7) Uani 1 1 d .
H31A H 0.6204 1.3385 1.0173 0.064 Uiso 1 1 calc R
H31B H 0.5669 1.3557 1.0509 0.064 Uiso 1 1 calc R
H31C H 0.4193 1.2952 1.0293 0.064 Uiso 1 1 calc R
O1A O 0.6485(2) 0.60447(15) 0.93435(4) 0.0320(4) Uani 1 1 d .
O2A O 0.6279(2) 0.76421(14) 0.96176(4) 0.0242(4) Uani 1 1 d .
O3A O 0.6173(3) 1.11835(14) 1.01404(4) 0.0301(4) Uani 1 1 d .
O4A O 0.3359(2) 1.12201(16) 1.06041(4) 0.0355(5) Uani 1 1 d .
H34A H 0.2932 1.0576 1.0650 0.053 Uiso 1 1 calc R
C1B C 0.7640(3) 0.4119(2) 0.80264(6) 0.0293(6) Uani 1 1 d .
C2B C 0.7199(4) 0.4696(2) 0.83019(6) 0.0335(7) Uani 1 1 d .
H17 H 0.6991 0.5499 0.8303 0.040 Uiso 1 1 calc R
C3B C 0.7081(3) 0.4097(2) 0.85589(6) 0.0315(6) Uani 1 1 d .
H16 H 0.6786 0.4490 0.8734 0.038 Uiso 1 1 calc R
C4B C 0.7404(3) 0.2861(2) 0.85651(5) 0.0254(6) Uani 1 1 d .
C5B C 0.7245(3) 0.2156(2) 0.88185(5) 0.0286(6) Uani 1 1 d .
H14 H 0.6897 0.2503 0.8998 0.034 Uiso 1 1 calc R
C6B C 0.7586(3) 0.0962(2) 0.88120(5) 0.0267(6) Uani 1 1 d .
C7B C 0.7384(4) 0.0211(2) 0.90841(6) 0.0366(7) Uani 1 1 d .
H12A H 0.6023 0.0039 0.9117 0.044 Uiso 1 1 calc R
H12B H 0.7862 0.0636 0.9256 0.044 Uiso 1 1 calc R
C8B C 0.8504(4) -0.0930(2) 0.90529(6) 0.0331(6) Uani 1 1 d .
H11 H 0.8019 -0.1465 0.9206 0.040 Uiso 1 1 calc R
C9B C 0.8100(4) -0.1499(2) 0.87520(6) 0.0332(6) Uani 1 1 d .
C10B C 0.8143(3) 0.0459(2) 0.85401(5) 0.0254(6) Uani 1 1 d .
C11B C 0.8298(3) 0.1132(2) 0.82841(5) 0.0251(6) Uani 1 1 d .
H110 H 0.8655 0.0791 0.8105 0.030 Uiso 1 1 calc R
C12B C 0.7914(3) 0.2314(2) 0.83000(5) 0.0227(6) Uani 1 1 d .
C13B C 0.5961(4) -0.1811(3) 0.87190(7) 0.0495(8) Uani 1 1 d .
H11D H 0.5745 -0.2157 0.8527 0.074 Uiso 1 1 calc R
H11E H 0.5190 -0.1115 0.8738 0.074 Uiso 1 1 calc R
H11F H 0.5599 -0.2357 0.8871 0.074 Uiso 1 1 calc R
C14B C 0.9359(5) -0.2562(3) 0.86992(7) 0.0475(8) Uani 1 1 d .
H11A H 0.9026 -0.2910 0.8512 0.071 Uiso 1 1 calc R
H11B H 0.9152 -0.3120 0.8856 0.071 Uiso 1 1 calc R
H11C H 1.0698 -0.2332 0.8697 0.071 Uiso 1 1 calc R
O1B O 0.7684(3) 0.45710(16) 0.77812(4) 0.0376(5) Uani 1 1 d .
O2B O 0.8045(2) 0.29438(14) 0.80377(4) 0.0260(4) Uani 1 1 d .
O3B O 0.8634(3) -0.06893(15) 0.85117(4) 0.0346(4) Uani 1 1 d .
O4B O 1.0522(3) -0.07729(17) 0.91055(4) 0.0395(5) Uani 1 1 d .
H14A H 1.0917 -0.0216 0.9008 0.059 Uiso 1 1 calc R
C1C C 0.2602(3) 0.1688(2) 0.86577(6) 0.0248(6) Uani 1 1 d .
C2C C 0.3059(3) 0.1058(2) 0.83899(6) 0.0281(6) Uani 1 1 d .
H27 H 0.3260 0.0254 0.8399 0.034 Uiso 1 1 calc R
C3C C 0.3200(3) 0.1610(2) 0.81274(6) 0.0264(6) Uani 1 1 d .
H26 H 0.3493 0.1183 0.7957 0.032 Uiso 1 1 calc R
C4C C 0.2908(3) 0.2841(2) 0.81063(5) 0.0220(5) Uani 1 1 d .
C5C C 0.3027(3) 0.3482(2) 0.78422(5) 0.0242(6) Uani 1 1 d .
H24 H 0.3273 0.3089 0.7665 0.029 Uiso 1 1 calc R
C6C C 0.2791(3) 0.4687(2) 0.78360(5) 0.0241(6) Uani 1 1 d .
C7C C 0.2945(4) 0.5369(2) 0.75516(6) 0.0332(6) Uani 1 1 d .
H22A H 0.1702 0.5366 0.7450 0.040 Uiso 1 1 calc R
H22B H 0.3893 0.5003 0.7422 0.040 Uiso 1 1 calc R
C8C C 0.3551(3) 0.6622(2) 0.76164(6) 0.0330(6) Uani 1 1 d .
H21 H 0.3396 0.7080 0.7434 0.040 Uiso 1 1 calc R
C9C C 0.2261(4) 0.7156(2) 0.78550(6) 0.0315(6) Uani 1 1 d .
C10C C 0.2438(3) 0.5269(2) 0.81046(5) 0.0234(5) Uani 1 1 d .
C11C C 0.2269(3) 0.4651(2) 0.83691(5) 0.0219(5) Uani 1 1 d .
H210 H 0.1997 0.5041 0.8546 0.026 Uiso 1 1 calc R
C12C C 0.2509(3) 0.3456(2) 0.83674(5) 0.0209(5) Uani 1 1 d .
C13C C 0.0166(4) 0.7229(2) 0.77539(7) 0.0396(7) Uani 1 1 d .
H21D H -0.0605 0.7578 0.7908 0.059 Uiso 1 1 calc R
H21E H -0.0311 0.6457 0.7712 0.059 Uiso 1 1 calc R
H21F H 0.0086 0.7699 0.7577 0.059 Uiso 1 1 calc R
C14C C 0.2962(5) 0.8352(2) 0.79490(7) 0.0468(8) Uani 1 1 d .
H21A H 0.2127 0.8653 0.8102 0.070 Uiso 1 1 calc R
H21B H 0.2940 0.8870 0.7781 0.070 Uiso 1 1 calc R
H21C H 0.4262 0.8294 0.8024 0.070 Uiso 1 1 calc R
O1C O 0.2394(3) 0.12681(15) 0.89034(4) 0.0325(4) Uani 1 1 d .
O2C O 0.2375(2) 0.28819(14) 0.86368(4) 0.0243(4) Uani 1 1 d .
O3C O 0.2341(3) 0.64515(15) 0.81275(4) 0.0319(4) Uani 1 1 d .
O4C O 0.5539(3) 0.66833(17) 0.77057(6) 0.0502(6) Uani 1 1 d .
H24A H 0.5969 0.6020 0.7727 0.075 Uiso 1 1 calc R

loop_
_atom_site_aniso_label
_atom_site_aniso_U_11
_atom_site_aniso_U_22
_atom_site_aniso_U_33
_atom_site_aniso_U_23
_atom_site_aniso_U_13
_atom_site_aniso_U_12
C1A 0.0238(12) 0.0206(13) 0.0320(14) -0.0041(12) 0.0020(12) 0.0005(11)
C2A 0.0295(12) 0.0174(12) 0.0349(15) -0.0006(12) 0.0026(12) -0.0015(12)
C3A 0.0256(12) 0.0215(13) 0.0310(14) 0.0043(12) 0.0042(11) 0.0013(12)
C4A 0.0200(11) 0.0199(12) 0.0258(13) 0.0051(12) 0.0032(11) 0.0011(10)
C5A 0.0240(11) 0.0239(13) 0.0187(12) 0.0043(11) 0.0006(11) 0.0015(11)
C6A 0.0207(11) 0.0275(14) 0.0215(12) 0.0004(12) 0.0001(10) 0.0018(11)
C7A 0.0312(13) 0.0305(14) 0.0220(13) -0.0008(12) 0.0006(11) -0.0011(12)
C8A 0.0257(11) 0.0289(14) 0.0252(13) -0.0053(12) -0.0028(11) -0.0011(12)
C9A 0.0387(14) 0.0230(13) 0.0237(13) -0.0060(12) -0.0002(12) -0.0034(12)
C10A 0.0236(11) 0.0191(12) 0.0216(13) 0.0003(11) 0.0003(11) -0.0005(11)
C11A 0.0292(12) 0.0226(13) 0.0153(11) 0.0047(11) -0.0004(10) 0.0010(11)
C12A 0.0198(11) 0.0236(13) 0.0179(11) -0.0028(11) 0.0035(10) -0.0006(10)
C13A 0.0401(15) 0.0417(17) 0.0341(15) -0.0066(14) 0.0064(13) -0.0096(14)
C14A 0.0666(19) 0.0255(15) 0.0351(16) -0.0041(14) -0.0027(15) 0.0029(15)
O1A 0.0380(10) 0.0280(10) 0.0301(10) -0.0075(9) 0.0024(8) 0.0028(9)
O2A 0.0295(8) 0.0216(9) 0.0216(9) -0.0017(8) 0.0019(7) 0.0007(8)
O3A 0.0484(10) 0.0196(9) 0.0224(9) -0.0023(8) -0.0017(8) -0.0003(9)
O4A 0.0299(9) 0.0297(10) 0.0469(11) -0.0091(10) -0.0022(9) -0.0016(9)
C1B 0.0168(11) 0.0288(15) 0.0422(16) 0.0045(14) -0.0057(12) -0.0031(12)
C2B 0.0276(13) 0.0236(15) 0.0492(17) -0.0006(14) -0.0061(13) -0.0012(12)
C3B 0.0230(12) 0.0324(15) 0.0391(16) -0.0090(13) -0.0019(12) -0.0018(12)
C4B 0.0155(10) 0.0308(15) 0.0300(14) -0.0036(12) -0.0026(11) 0.0004(11)
C5B 0.0220(11) 0.0415(17) 0.0223(13) -0.0056(12) 0.0005(11) -0.0017(13)
C6B 0.0228(11) 0.0360(16) 0.0213(13) 0.0019(12) -0.0001(11) -0.0009(12)
C7B 0.0383(14) 0.0486(18) 0.0230(13) 0.0041(13) 0.0012(13) -0.0069(15)
C8B 0.0311(13) 0.0389(16) 0.0292(14) 0.0136(13) -0.0020(12) -0.0088(13)
C9B 0.0399(14) 0.0327(15) 0.0271(14) 0.0129(13) -0.0040(12) -0.0049(13)
C10B 0.0237(11) 0.0280(15) 0.0245(13) 0.0042(12) -0.0027(10) -0.0002(12)
C11B 0.0256(12) 0.0313(14) 0.0185(12) -0.0018(11) -0.0014(10) 0.0022(12)
C12B 0.0181(11) 0.0273(14) 0.0228(13) 0.0037(12) -0.0050(10) 0.0002(11)
C13B 0.0509(17) 0.053(2) 0.0446(18) 0.0083(17) -0.0153(15) -0.0102(16)
C14B 0.063(2) 0.0356(17) 0.0436(18) 0.0114(16) -0.0077(16) 0.0028(16)
O1B 0.0332(10) 0.0359(11) 0.0436(11) 0.0143(10) -0.0066(9) -0.0021(9)
O2B 0.0268(8) 0.0248(9) 0.0264(9) 0.0048(8) -0.0045(7) -0.0001(8)
O3B 0.0499(11) 0.0273(10) 0.0266(9) 0.0072(9) 0.0012(9) 0.0054(10)
O4B 0.0365(10) 0.0424(12) 0.0395(11) 0.0189(10) -0.0087(9) -0.0106(9)
C1C 0.0190(11) 0.0225(13) 0.0328(14) 0.0061(12) -0.0032(11) -0.0064(11)
C2C 0.0281(12) 0.0190(13) 0.0373(15) -0.0017(12) -0.0020(12) 0.0000(11)
C3C 0.0213(11) 0.0270(14) 0.0309(14) -0.0073(12) 0.0014(11) -0.0006(11)
C4C 0.0168(11) 0.0249(13) 0.0244(13) -0.0024(11) -0.0007(10) -0.0024(11)
C5C 0.0208(11) 0.0323(14) 0.0196(12) -0.0047(12) 0.0017(10) -0.0027(11)
C6C 0.0186(11) 0.0325(15) 0.0211(12) 0.0052(12) -0.0011(10) -0.0007(11)
C7C 0.0335(14) 0.0412(17) 0.0250(13) 0.0095(13) 0.0014(12) 0.0033(13)
C8C 0.0248(12) 0.0389(16) 0.0352(15) 0.0169(13) -0.0039(12) -0.0015(13)
C9C 0.0311(13) 0.0296(15) 0.0337(14) 0.0126(13) -0.0067(12) -0.0004(13)
C10C 0.0199(11) 0.0221(14) 0.0281(13) 0.0003(11) -0.0012(11) -0.0002(11)
C11C 0.0238(11) 0.0242(14) 0.0178(12) -0.0017(11) 0.0017(10) 0.0005(11)
C12C 0.0156(10) 0.0268(14) 0.0203(12) 0.0041(11) 0.0006(10) -0.0020(11)
C13C 0.0300(13) 0.0355(17) 0.0534(18) 0.0083(15) -0.0011(13) 0.0023(13)
C14C 0.0565(19) 0.0299(16) 0.0539(19) 0.0142(15) -0.0131(16) -0.0089(15)
O1C 0.0363(10) 0.0292(10) 0.0321(10) 0.0095(9) -0.0017(9) -0.0066(9)
O2C 0.0269(8) 0.0230(9) 0.0231(8) 0.0022(8) 0.0012(7) -0.0008(8)
O3C 0.0455(10) 0.0221(9) 0.0279(10) 0.0064(8) -0.0026(9) 0.0009(9)
O4C 0.0250(9) 0.0434(12) 0.0822(16) 0.0306(13) -0.0017(10) -0.0009(9)

loop_
_atom_type_symbol
_atom_type_description
_atom_type_scat_dispersion_real
_atom_type_scat_dispersion_imag
_atom_type_scat_source
C C 0.0033 0.0016 'International Tables Vol C Tables 4.2.6.8 and 6.1.1.4'
H H 0.0000 0.0000 'International Tables Vol C Tables 4.2.6.8 and 6.1.1.4'
O O 0.0106 0.0060 'International Tables Vol C Tables 4.2.6.8 and 6.1.1.4'

loop_
_geom_angle_atom_site_label_1
_geom_angle_atom_site_label_2
_geom_angle_atom_site_label_3
_geom_angle
O1A C1A O2A 116.4(2)
O1A C1A C2A 126.0(2)
O2A C1A C2A 117.6(2)
C3A C2A C1A 121.6(2)
C2A C3A C4A 120.2(2)
C12A C4A C5A 117.6(2)
C12A C4A C3A 118.3(2)
C5A C4A C3A 124.1(2)
C6A C5A C4A 122.1(2)
C5A C6A C10A 117.8(2)
C5A C6A C7A 122.1(2)
C10A C6A C7A 120.0(2)
C6A C7A C8A 110.4(2)
O4A C8A C7A 111.4(2)
O4A C8A C9A 108.6(2)
C7A C8A C9A 110.3(2)
O3A C9A C14A 104.6(2)
O3A C9A C8A 109.73(19)
C14A C9A C8A 112.2(2)
O3A C9A C13A 108.4(2)
C14A C9A C13A 110.3(2)
C8A C9A C13A 111.4(2)
O3A C10A C11A 115.8(2)
O3A C10A C6A 122.9(2)
C11A C10A C6A 121.2(2)
C12A C11A C10A 119.1(2)
C11A C12A O2A 117.3(2)
C11A C12A C4A 122.0(2)
O2A C12A C4A 120.7(2)
C1A O2A C12A 121.6(2)
C10A O3A C9A 118.61(19)
O1B C1B O2B 116.3(2)
O1B C1B C2B 126.3(2)
O2B C1B C2B 117.4(2)
C3B C2B C1B 121.4(2)
C2B C3B C4B 120.6(3)
C12B C4B C5B 117.3(2)
C12B C4B C3B 117.8(2)
C5B C4B C3B 124.9(2)
C6B C5B C4B 122.5(2)
C5B C6B C10B 117.9(2)
C5B C6B C7B 122.1(2)
C10B C6B C7B 120.0(2)
C6B C7B C8B 111.6(2)
O4B C8B C7B 111.8(2)
O4B C8B C9B 112.3(2)
C7B C8B C9B 110.7(2)
O3B C9B C14B 104.3(2)
O3B C9B C13B 108.5(2)
C14B C9B C13B 110.6(3)
O3B C9B C8B 109.7(2)
C14B C9B C8B 112.1(2)
C13B C9B C8B 111.2(2)
O3B C10B C11B 115.9(2)
O3B C10B C6B 123.0(2)
C11B C10B C6B 121.0(2)
C12B C11B C10B 119.0(2)
C11B C12B O2B 116.9(2)
C11B C12B C4B 122.2(2)
O2B C12B C4B 120.8(2)
C1B O2B C12B 121.8(2)
C10B O3B C9B 118.43(19)
O1C C1C O2C 116.2(2)
O1C C1C C2C 126.2(2)
O2C C1C C2C 117.6(2)
C3C C2C C1C 121.2(2)
C2C C3C C4C 120.8(2)
C12C C4C C5C 117.5(2)
C12C C4C C3C 118.0(2)
C5C C4C C3C 124.5(2)
C6C C5C C4C 122.1(2)
C5C C6C C10C 118.3(2)
C5C C6C C7C 121.6(2)
C10C C6C C7C 120.1(2)
C6C C7C C8C 110.2(2)
O4C C8C C7C 111.3(2)
O4C C8C C9C 110.0(2)
C7C C8C C9C 110.6(2)
O3C C9C C14C 104.5(2)
O3C C9C C13C 108.5(2)
C14C C9C C13C 109.8(2)
O3C C9C C8C 110.3(2)
C14C C9C C8C 111.9(2)
C13C C9C C8C 111.6(2)
O3C C10C C11C 116.0(2)
O3C C10C C6C 123.2(2)
C11C C10C C6C 120.8(2)
C12C C11C C10C 119.4(2)
C11C C12C O2C 117.3(2)
C11C C12C C4C 121.9(2)
O2C C12C C4C 120.8(2)
C1C O2C C12C 121.56(19)
C10C O3C C9C 119.00(19)

loop_
_geom_bond_atom_site_label_1
_geom_bond_atom_site_label_2
_geom_bond_distance
C1A O1A 1.222(3)
C1A O2A 1.374(3)
C1A C2A 1.437(3)
C2A C3A 1.343(3)
C3A C4A 1.432(3)
C4A C12A 1.393(3)
C4A C5A 1.398(3)
C5A C6A 1.387(3)
C6A C10A 1.406(3)
C6A C7A 1.503(3)
C7A C8A 1.518(4)
C8A O4A 1.431(3)
C8A C9A 1.522(4)
C9A O3A 1.463(3)
C9A C14A 1.513(4)
C9A C13A 1.526(4)
C10A O3A 1.363(3)
C10A C11A 1.385(3)
C11A C12A 1.373(3)
C12A O2A 1.384(3)
C1B O1B 1.218(3)
C1B O2B 1.373(3)
C1B C2B 1.436(4)
C2B C3B 1.346(4)
C3B C4B 1.430(4)
C4B C12B 1.391(3)
C4B C5B 1.400(3)
C5B C6B 1.385(4)
C6B C10B 1.405(3)
C6B C7B 1.501(3)
C7B C8B 1.523(4)
C8B O4B 1.422(3)
C8B C9B 1.527(4)
C9B O3B 1.470(3)
C9B C14B 1.512(4)
C9B C13B 1.524(4)
C10B O3B 1.361(3)
C10B C11B 1.389(3)
C11B C12B 1.379(3)
C12B O2B 1.385(3)
C1C O1C 1.213(3)
C1C O2C 1.377(3)
C1C C2C 1.438(3)
C2C C3C 1.342(3)
C3C C4C 1.424(3)
C4C C12C 1.396(3)
C4C C5C 1.398(3)
C5C C6C 1.387(3)
C6C C10C 1.400(3)
C6C C7C 1.501(3)
C7C C8C 1.520(4)
C8C O4C 1.429(3)
C8C C9C 1.521(4)
C9C O3C 1.467(3)
C9C C14C 1.511(4)
C9C C13C 1.516(4)
C10C O3C 1.357(3)
C10C C11C 1.388(3)
C11C C12C 1.376(3)
C12C O2C 1.380(3)

loop_
_geom_hbond_atom_site_label_D
_geom_hbond_atom_site_label_H
_geom_hbond_atom_site_label_A
_geom_hbond_distance_DH
_geom_hbond_distance_HA
_geom_hbond_distance_DA
_geom_hbond_angle_DHA
_geom_hbond_site_symmetry_A
O4A H34A O1A 0.82 2.10 2.903(3) 164.6 4_467
O4B H14A O1C 0.82 2.03 2.816(2) 159.6 1_655
O4C H24A O1B 0.82 2.05 2.851(3) 165.9 .

loop_
_geom_torsion_atom_site_label_1
_geom_torsion_atom_site_label_2
_geom_torsion_atom_site_label_3
_geom_torsion_atom_site_label_4
_geom_torsion
O1A C1A C2A C3A 177.1(2)
O2A C1A C2A C3A -2.2(3)
C1A C2A C3A C4A -0.3(4)
C2A C3A C4A C12A 1.2(4)
C2A C3A C4A C5A -178.7(2)
C12A C4A C5A C6A 0.2(3)
C3A C4A C5A C6A -179.9(2)
C4A C5A C6A C10A -0.4(4)
C4A C5A C6A C7A 178.0(2)
C5A C6A C7A C8A -156.9(2)
C10A C6A C7A C8A 21.4(3)
C6A C7A C8A O4A 70.3(3)
C6A C7A C8A C9A -50.4(3)
O4A C8A C9A O3A -62.3(3)
C7A C8A C9A O3A 60.0(3)
O4A C8A C9A C14A 53.5(3)
C7A C8A C9A C14A 175.8(2)
O4A C8A C9A C13A 177.6(2)
C7A C8A C9A C13A -60.0(3)
C5A C6A C10A O3A 178.0(2)
C7A C6A C10A O3A -0.4(4)
C5A C6A C10A C11A 0.7(3)
C7A C6A C10A C11A -177.7(2)
O3A C10A C11A C12A -178.3(2)
C6A C10A C11A C12A -0.8(4)
C10A C11A C12A O2A -179.89(19)
C10A C11A C12A C4A 0.6(4)
C5A C4A C12A C11A -0.3(3)
C3A C4A C12A C11A 179.8(2)
C5A C4A C12A O2A -179.8(2)
C3A C4A C12A O2A 0.3(3)
O1A C1A O2A C12A -175.61(19)
C2A C1A O2A C12A 3.7(3)
C11A C12A O2A C1A 177.6(2)
C4A C12A O2A C1A -2.8(3)
C11A C10A O3A C9A -172.5(2)
C6A C10A O3A C9A 10.1(3)
C14A C9A O3A C10A -160.1(2)
C8A C9A O3A C10A -39.6(3)
C13A C9A O3A C10A 82.3(3)
O1B C1B C2B C3B 176.1(2)
O2B C1B C2B C3B -3.6(3)
C1B C2B C3B C4B 0.4(4)
C2B C3B C4B C12B 2.4(4)
C2B C3B C4B C5B -177.5(2)
C12B C4B C5B C6B 0.4(3)
C3B C4B C5B C6B -179.6(2)
C4B C5B C6B C10B 1.1(4)
C4B C5B C6B C7B -179.1(2)
C5B C6B C7B C8B -159.3(2)
C10B C6B C7B C8B 20.5(3)
C6B C7B C8B O4B 79.0(3)
C6B C7B C8B C9B -47.1(3)
O4B C8B C9B O3B -67.7(3)
C7B C8B C9B O3B 58.2(3)
O4B C8B C9B C14B 47.7(3)
C7B C8B C9B C14B 173.6(2)
O4B C8B C9B C13B 172.2(2)
C7B C8B C9B C13B -62.0(3)
C5B C6B C10B O3B 175.7(2)
C7B C6B C10B O3B -4.0(4)
C5B C6B C10B C11B -1.7(3)
C7B C6B C10B C11B 178.6(2)
O3B C10B C11B C12B -176.9(2)
C6B C10B C11B C12B 0.7(3)
C10B C11B C12B O2B -178.59(19)
C10B C11B C12B C4B 1.0(3)
C5B C4B C12B C11B -1.5(3)
C3B C4B C12B C11B 178.5(2)
C5B C4B C12B O2B 178.1(2)
C3B C4B C12B O2B -1.9(3)
O1B C1B O2B C12B -175.6(2)
C2B C1B O2B C12B 4.2(3)
C11B C12B O2B C1B 178.1(2)
C4B C12B O2B C1B -1.5(3)
C11B C10B O3B C9B -166.6(2)
C6B C10B O3B C9B 15.8(3)
C14B C9B O3B C10B -162.9(2)
C13B C9B O3B C10B 79.1(3)
C8B C9B O3B C10B -42.6(3)
O1C C1C C2C C3C 178.0(2)
O2C C1C C2C C3C -2.0(3)
C1C C2C C3C C4C 0.2(4)
C2C C3C C4C C12C 1.3(3)
C2C C3C C4C C5C -180.0(2)
C12C C4C C5C C6C 0.9(3)
C3C C4C C5C C6C -177.8(2)
C4C C5C C6C C10C 0.5(3)
C4C C5C C6C C7C 179.3(2)
C5C C6C C7C C8C -154.0(2)
C10C C6C C7C C8C 24.7(3)
C6C C7C C8C O4C 71.9(3)
C6C C7C C8C C9C -50.8(3)
O4C C8C C9C O3C -65.7(3)
C7C C8C C9C O3C 57.7(3)
O4C C8C C9C C14C 50.2(3)
C7C C8C C9C C14C 173.6(2)
O4C C8C C9C C13C 173.7(2)
C7C C8C C9C C13C -62.9(3)
C5C C6C C10C O3C 174.5(2)
C7C C6C C10C O3C -4.3(4)
C5C C6C C10C C11C -2.0(3)
C7C C6C C10C C11C 179.2(2)
O3C C10C C11C C12C -174.8(2)
C6C C10C C11C C12C 1.9(3)
C10C C11C C12C O2C 178.46(19)
C10C C11C C12C C4C -0.4(4)
C5C C4C C12C C11C -1.0(3)
C3C C4C C12C C11C 177.9(2)
C5C C4C C12C O2C -179.80(19)
C3C C4C C12C O2C -1.0(3)
O1C C1C O2C C12C -177.72(19)
C2C C1C O2C C12C 2.3(3)
C11C C12C O2C C1C -179.7(2)
C4C C12C O2C C1C -0.9(3)
C11C C10C O3C C9C -172.36(19)
C6C C10C O3C C9C 11.0(4)
C14C C9C O3C C10C -158.1(2)
C13C C9C O3C C10C 84.9(3)
C8C C9C O3C C10C -37.6(3)

loop_
_cod_related_entry_id
_cod_related_entry_database
_cod_related_entry_code
1 ChemSpider 390649
